data_4025112
loop_
_publ_author_name
'Oxana Ryabtsova'
'Tom Verhelst'
'Mattijs Baeten'
'Christophe M. L. Vande Velde'
'Bert U. W. Maes'

_publ_contact_author 'Christophe M.L. Vande Velde'
_publ_contact_author_email christophe.vandevelde@kdg.be
_publ_section_title
;
Synthesis of Functionalized Pyridazin-3(2H)-ones via Bromine-Magnesium
Exchange on Bromopyridazin-3(2H)-ones
;
_journal_name_full 'Journal of Organic Chemistry'
_journal_page_first 9440
_journal_page_last 9445
_journal_paper_doi 10.1021/jo9020985
_journal_volume 74
_journal_year 2009
_chemical_formula_moiety 'C19 H18 N2 O3'
_chemical_formula_sum 'C19 H18 N2 O3'
_chemical_formula_weight 322.35
_chemical_name_systematic
;
 2-benzyl-4[hydroxy(phenyl)methyl]-5-methoxypyridazin-3(2H)one
;
_space_group_IT_number 14
_symmetry_cell_setting monoclinic
_symmetry_space_group_name_Hall '-P 2ybc'
_symmetry_space_group_name_H-M 'P 1 21/c 1'
_atom_sites_solution_hydrogens geom
_atom_sites_solution_primary direct
_atom_sites_solution_secondary difmap
_audit_creation_method SHELXL-97
_cell_angle_alpha 90.00
_cell_angle_beta 104.0750(10)
_cell_angle_gamma 90.00
_cell_formula_units_Z 4
_cell_length_a 14.1513(12)
_cell_length_b 8.3280(7)
_cell_length_c 13.7560(11)
_cell_measurement_reflns_used 6042
_cell_measurement_temperature 100(2)
_cell_measurement_theta_max 31.79
_cell_measurement_theta_min 2.86
_cell_volume 1572.5(2)
_computing_cell_refinement 'Bruker SAINT (Bruker, 2008)'
_computing_data_collection 'Bruker SAINT (Bruker, 2008)'
_computing_data_reduction 'Bruker SAINT (Bruker, 2008)'
_computing_molecular_graphics
;
ORTEP-3 for Windows (Farrugia, 1997), Mercury (Bruno, 2002)
;
_computing_publication_material
;
WinGX (Farrugia, 1999), PLATON (Spek, 2008)
;
_computing_structure_refinement 'SHELXL-97 (Sheldrick, 2008)'
_computing_structure_solution 'SHELXS-86 (Sheldrick, 2008)'
_diffrn_ambient_temperature 100(2)
_diffrn_measured_fraction_theta_full 0.995
_diffrn_measured_fraction_theta_max 0.917
_diffrn_measurement_device_type
;
area detector diffractometer Bruker Smart APEX
;
_diffrn_measurement_method \w-scans
_diffrn_radiation_monochromator graphite
_diffrn_radiation_source 'fine-focus sealed tube'
_diffrn_radiation_type MoK\a
_diffrn_radiation_wavelength 0.71073
_diffrn_reflns_av_R_equivalents 0.0206
_diffrn_reflns_av_sigmaI/netI 0.0232
_diffrn_reflns_limit_h_max 21
_diffrn_reflns_limit_h_min -20
_diffrn_reflns_limit_k_max 12
_diffrn_reflns_limit_k_min -11
_diffrn_reflns_limit_l_max 19
_diffrn_reflns_limit_l_min -20
_diffrn_reflns_number 14036
_diffrn_reflns_theta_full 27.50
_diffrn_reflns_theta_max 31.96
_diffrn_reflns_theta_min 1.48
_exptl_absorpt_coefficient_mu 0.093
_exptl_absorpt_correction_T_max 0.7465
_exptl_absorpt_correction_T_min 0.6857
_exptl_absorpt_correction_type multi-scan
_exptl_absorpt_process_details 'Bruker SADABS 2008/1'
_exptl_crystal_colour colourless
_exptl_crystal_density_diffrn 1.362
_exptl_crystal_density_method 'not measured'
_exptl_crystal_description block
_exptl_crystal_F_000 680
_exptl_crystal_size_max 0.55
_exptl_crystal_size_mid 0.50
_exptl_crystal_size_min 0.40
_refine_diff_density_max 0.459
_refine_diff_density_min -0.240
_refine_diff_density_rms 0.058
_refine_ls_extinction_method none
_refine_ls_goodness_of_fit_ref 1.042
_refine_ls_hydrogen_treatment riding
_refine_ls_matrix_type full
_refine_ls_number_parameters 219
_refine_ls_number_reflns 5001
_refine_ls_number_restraints 0
_refine_ls_restrained_S_all 1.042
_refine_ls_R_factor_all 0.0503
_refine_ls_R_factor_gt 0.0421
_refine_ls_shift/su_max 0.000
_refine_ls_shift/su_mean 0.000
_refine_ls_structure_factor_coef Fsqd
_refine_ls_weighting_details 'calc w=1/[\s^2^(Fo^2^)+(0.0698P)^2^+0.3828P] where P=(Fo^2^+2Fc^2^)/3'
_refine_ls_weighting_scheme calc
_refine_ls_wR_factor_gt 0.1174
_refine_ls_wR_factor_ref 0.1253
_reflns_number_gt 4249
_reflns_number_total 5001
_reflns_threshold_expression >2sigma(I)
_cod_data_source_file jo9020985_si_002.cif
_cod_data_source_block 2c
_cod_original_sg_symbol_H-M P21/c
_cod_database_code 4025112

loop_
_symmetry_equiv_pos_as_xyz
'x, y, z'
'-x, y+1/2, -z+1/2'
'-x, -y, -z'
'x, -y-1/2, z-1/2'

loop_
_atom_site_label
_atom_site_type_symbol
_atom_site_fract_x
_atom_site_fract_y
_atom_site_fract_z
_atom_site_U_iso_or_equiv
_atom_site_adp_type
_atom_site_occupancy
_atom_site_symmetry_multiplicity
_atom_site_calc_flag
_atom_site_refinement_flags
_atom_site_disorder_assembly
_atom_site_disorder_group
O3 O 0.14642(5) 0.23638(9) 0.19232(5) 0.02052(15) Uani 1 1 d . . .
N2 N 0.05552(6) 0.22985(9) 0.30823(6) 0.01603(15) Uani 1 1 d . . .
O5 O 0.26393(5) -0.02441(9) 0.50023(5) 0.02168(16) Uani 1 1 d . . .
C4 C 0.20996(6) 0.09768(11) 0.34454(7) 0.01538(17) Uani 1 1 d . . .
N1 N 0.03884(6) 0.18985(10) 0.39701(6) 0.01835(16) Uani 1 1 d . . .
C5 C 0.19453(7) 0.05896(11) 0.43625(7) 0.01619(17) Uani 1 1 d . . .
C11 C -0.09387(7) 0.20857(11) 0.17121(7) 0.01649(17) Uani 1 1 d . . .
C3 C 0.13876(7) 0.19212(11) 0.27675(7) 0.01562(17) Uani 1 1 d . . .
C7 C -0.02406(7) 0.31894(11) 0.24068(7) 0.01864(18) Uani 1 1 d . . .
H7A H 0.0034 0.3942 0.2012 0.022 Uiso 1 1 calc R . .
H7B H -0.0594 0.3801 0.2804 0.022 Uiso 1 1 calc R . .
C6 C 0.10603(7) 0.10890(11) 0.45952(7) 0.01809(18) Uani 1 1 d . . .
H6 H 0.0959 0.0826 0.5219 0.022 Uiso 1 1 calc R . .
C16 C -0.18176(7) 0.16641(12) 0.19288(7) 0.02034(19) Uani 1 1 d . . .
H16 H -0.1980 0.2091 0.2491 0.024 Uiso 1 1 calc R . .
C12 C -0.07164(7) 0.14632(12) 0.08525(7) 0.01956(18) Uani 1 1 d . . .
H12 H -0.0138 0.1752 0.0692 0.023 Uiso 1 1 calc R . .
C14 C -0.22227(8) -0.00185(12) 0.04648(8) 0.0239(2) Uani 1 1 d . . .
H14 H -0.2647 -0.0727 0.0053 0.029 Uiso 1 1 calc R . .
C15 C -0.24537(7) 0.06102(13) 0.13113(8) 0.0240(2) Uani 1 1 d . . .
H15 H -0.3036 0.0326 0.1466 0.029 Uiso 1 1 calc R . .
C21 C 0.37850(7) 0.16568(12) 0.32992(7) 0.01926(18) Uani 1 1 d . . .
C10 C 0.29846(7) 0.03952(11) 0.31062(7) 0.01761(18) Uani 1 1 d . . .
H10A H 0.3240 -0.0545 0.3514 0.021 Uiso 1 1 calc R . .
C13 C -0.13555(8) 0.04157(13) 0.02357(8) 0.0231(2) Uani 1 1 d . . .
H13 H -0.1201 0.0002 -0.0335 0.028 Uiso 1 1 calc R . .
C26 C 0.39639(8) 0.26043(13) 0.25325(8) 0.0247(2) Uani 1 1 d . . .
H26 H 0.3582 0.2486 0.1883 0.030 Uiso 1 1 calc R . .
C22 C 0.43608(8) 0.18530(15) 0.42668(9) 0.0284(2) Uani 1 1 d . . .
H22 H 0.4245 0.1227 0.4786 0.034 Uiso 1 1 calc R . .
C25 C 0.47123(9) 0.37292(15) 0.27325(10) 0.0332(3) Uani 1 1 d . . .
H25 H 0.4829 0.4361 0.2216 0.040 Uiso 1 1 calc R . .
C24 C 0.52808(9) 0.39118(17) 0.36893(12) 0.0389(3) Uani 1 1 d . . .
H24 H 0.5783 0.4662 0.3819 0.047 Uiso 1 1 calc R . .
C23 C 0.51062(9) 0.29777(18) 0.44618(11) 0.0395(3) Uani 1 1 d . . .
H23 H 0.5489 0.3105 0.5110 0.047 Uiso 1 1 calc R . .
O10 O 0.27107(6) -0.01158(10) 0.20941(5) 0.02435(17) Uani 1 1 d . . .
H10 H 0.2369 0.0574 0.1754 0.037 Uiso 1 1 calc R . .
C8 C 0.24332(8) -0.08234(13) 0.59159(7) 0.0234(2) Uani 1 1 d . . .
H8A H 0.2350 0.0072 0.6327 0.035 Uiso 1 1 calc R . .
H8B H 0.2965 -0.1475 0.6271 0.035 Uiso 1 1 calc R . .
H8C H 0.1847 -0.1453 0.5759 0.035 Uiso 1 1 calc R . .

loop_
_atom_site_aniso_label
_atom_site_aniso_U_11
_atom_site_aniso_U_22
_atom_site_aniso_U_33
_atom_site_aniso_U_23
_atom_site_aniso_U_13
_atom_site_aniso_U_12
O3 0.0211(3) 0.0246(3) 0.0161(3) 0.0041(2) 0.0049(2) -0.0023(3)
N2 0.0174(4) 0.0152(3) 0.0152(3) -0.0001(3) 0.0036(3) -0.0001(3)
O5 0.0218(3) 0.0266(4) 0.0162(3) 0.0057(3) 0.0039(2) 0.0039(3)
C4 0.0154(4) 0.0153(4) 0.0152(4) -0.0011(3) 0.0033(3) -0.0025(3)
N1 0.0208(4) 0.0188(4) 0.0163(4) -0.0014(3) 0.0061(3) -0.0013(3)
C5 0.0174(4) 0.0153(4) 0.0153(4) -0.0001(3) 0.0028(3) -0.0020(3)
C11 0.0178(4) 0.0150(4) 0.0161(4) 0.0026(3) 0.0029(3) 0.0028(3)
C3 0.0166(4) 0.0146(4) 0.0156(4) -0.0008(3) 0.0038(3) -0.0034(3)
C7 0.0204(4) 0.0151(4) 0.0193(4) 0.0006(3) 0.0028(3) 0.0025(3)
C6 0.0202(4) 0.0195(4) 0.0152(4) 0.0001(3) 0.0055(3) -0.0016(3)
C16 0.0212(4) 0.0218(4) 0.0190(4) 0.0042(3) 0.0066(3) 0.0019(3)
C12 0.0174(4) 0.0231(4) 0.0180(4) 0.0004(3) 0.0039(3) 0.0024(3)
C14 0.0219(5) 0.0212(4) 0.0242(5) 0.0023(4) -0.0031(4) -0.0006(4)
C15 0.0192(4) 0.0260(5) 0.0261(5) 0.0067(4) 0.0039(4) -0.0025(4)
C21 0.0146(4) 0.0197(4) 0.0243(4) -0.0020(3) 0.0062(3) 0.0003(3)
C10 0.0177(4) 0.0191(4) 0.0163(4) -0.0016(3) 0.0047(3) -0.0012(3)
C13 0.0236(5) 0.0251(5) 0.0182(4) -0.0030(3) 0.0007(3) 0.0040(4)
C26 0.0227(5) 0.0247(5) 0.0288(5) 0.0004(4) 0.0105(4) -0.0022(4)
C22 0.0219(5) 0.0336(6) 0.0275(5) -0.0007(4) 0.0019(4) -0.0057(4)
C25 0.0289(6) 0.0308(6) 0.0445(7) 0.0007(5) 0.0178(5) -0.0075(4)
C24 0.0236(5) 0.0390(7) 0.0551(8) -0.0062(6) 0.0116(5) -0.0138(5)
C23 0.0251(6) 0.0474(7) 0.0404(7) -0.0051(6) -0.0026(5) -0.0126(5)
O10 0.0264(4) 0.0292(4) 0.0184(3) -0.0058(3) 0.0072(3) -0.0027(3)
C8 0.0297(5) 0.0240(5) 0.0156(4) 0.0039(3) 0.0037(4) -0.0007(4)

loop_
_atom_type_symbol
_atom_type_description
_atom_type_scat_dispersion_real
_atom_type_scat_dispersion_imag
_atom_type_scat_source
C C 0.0033 0.0016 'International Tables Vol C Tables 4.2.6.8 and 6.1.1.4'
H H 0.0000 0.0000 'International Tables Vol C Tables 4.2.6.8 and 6.1.1.4'
N N 0.0061 0.0033 'International Tables Vol C Tables 4.2.6.8 and 6.1.1.4'
O O 0.0106 0.0060 'International Tables Vol C Tables 4.2.6.8 and 6.1.1.4'

loop_
_geom_angle_atom_site_label_1
_geom_angle_atom_site_label_2
_geom_angle_atom_site_label_3
_geom_angle
_geom_angle_site_symmetry_1
_geom_angle_site_symmetry_3
_geom_angle_publ_flag
N1 N2 C3 125.40(8) . . ?
N1 N2 C7 114.99(7) . . ?
C3 N2 C7 119.61(7) . . ?
C5 O5 C8 118.31(8) . . ?
C5 C4 C3 119.00(8) . . ?
C5 C4 C10 122.41(8) . . ?
C3 C4 C10 118.55(8) . . ?
C6 N1 N2 117.87(8) . . ?
O5 C5 C4 118.07(8) . . ?
O5 C5 C6 123.07(8) . . ?
C4 C5 C6 118.86(8) . . ?
C16 C11 C12 119.00(9) . . ?
C16 C11 C7 119.97(8) . . ?
C12 C11 C7 121.03(8) . . ?
O3 C3 N2 119.76(8) . . ?
O3 C3 C4 124.20(8) . . ?
N2 C3 C4 116.00(8) . . ?
N2 C7 C11 112.02(7) . . ?
N2 C7 H7A 109.2 . . ?
C11 C7 H7A 109.2 . . ?
N2 C7 H7B 109.2 . . ?
C11 C7 H7B 109.2 . . ?
H7A C7 H7B 107.9 . . ?
N1 C6 C5 122.78(8) . . ?
N1 C6 H6 118.6 . . ?
C5 C6 H6 118.6 . . ?
C15 C16 C11 120.53(9) . . ?
C15 C16 H16 119.7 . . ?
C11 C16 H16 119.7 . . ?
C13 C12 C11 120.27(9) . . ?
C13 C12 H12 119.9 . . ?
C11 C12 H12 119.9 . . ?
C15 C14 C13 119.65(9) . . ?
C15 C14 H14 120.2 . . ?
C13 C14 H14 120.2 . . ?
C14 C15 C16 120.13(9) . . ?
C14 C15 H15 119.9 . . ?
C16 C15 H15 119.9 . . ?
C26 C21 C22 119.17(10) . . ?
C26 C21 C10 121.72(9) . . ?
C22 C21 C10 119.11(9) . . ?
O10 C10 C4 110.41(7) . . ?
O10 C10 C21 113.17(8) . . ?
C4 C10 C21 111.17(7) . . ?
O10 C10 H10A 107.3 . . ?
C4 C10 H10A 107.3 . . ?
C21 C10 H10A 107.3 . . ?
C14 C13 C12 120.40(9) . . ?
C14 C13 H13 119.8 . . ?
C12 C13 H13 119.8 . . ?
C21 C26 C25 120.22(11) . . ?
C21 C26 H26 119.9 . . ?
C25 C26 H26 119.9 . . ?
C23 C22 C21 120.35(11) . . ?
C23 C22 H22 119.8 . . ?
C21 C22 H22 119.8 . . ?
C24 C25 C26 120.29(11) . . ?
C24 C25 H25 119.9 . . ?
C26 C25 H25 119.9 . . ?
C25 C24 C23 120.00(11) . . ?
C25 C24 H24 120.0 . . ?
C23 C24 H24 120.0 . . ?
C24 C23 C22 119.96(12) . . ?
C24 C23 H23 120.0 . . ?
C22 C23 H23 120.0 . . ?
C10 O10 H10 109.5 . . ?
O5 C8 H8A 109.5 . . ?
O5 C8 H8B 109.5 . . ?
H8A C8 H8B 109.5 . . ?
O5 C8 H8C 109.5 . . ?
H8A C8 H8C 109.5 . . ?
H8B C8 H8C 109.5 . . ?

loop_
_geom_bond_atom_site_label_1
_geom_bond_atom_site_label_2
_geom_bond_distance
_geom_bond_site_symmetry_2
_geom_bond_publ_flag
O3 C3 1.2481(11) . ?
N2 N1 1.3410(11) . ?
N2 C3 1.3864(12) . ?
N2 C7 1.4742(12) . ?
O5 C5 1.3419(11) . ?
O5 C8 1.4407(11) . ?
C4 C5 1.3701(12) . ?
C4 C3 1.4305(13) . ?
C4 C10 1.5182(12) . ?
N1 C6 1.3039(12) . ?
C5 C6 1.4279(13) . ?
C11 C16 1.3927(13) . ?
C11 C12 1.3953(13) . ?
C11 C7 1.5082(13) . ?
C7 H7A 0.9700 . ?
C7 H7B 0.9700 . ?
C6 H6 0.9300 . ?
C16 C15 1.3893(15) . ?
C16 H16 0.9300 . ?
C12 C13 1.3876(14) . ?
C12 H12 0.9300 . ?
C14 C15 1.3864(15) . ?
C14 C13 1.3871(15) . ?
C14 H14 0.9300 . ?
C15 H15 0.9300 . ?
C21 C26 1.3887(14) . ?
C21 C22 1.3910(15) . ?
C21 C10 1.5201(13) . ?
C10 O10 1.4168(11) . ?
C10 H10A 0.9800 . ?
C13 H13 0.9300 . ?
C26 C25 1.3904(15) . ?
C26 H26 0.9300 . ?
C22 C23 1.3872(16) . ?
C22 H22 0.9300 . ?
C25 C24 1.374(2) . ?
C25 H25 0.9300 . ?
C24 C23 1.387(2) . ?
C24 H24 0.9300 . ?
C23 H23 0.9300 . ?
O10 H10 0.8200 . ?
C8 H8A 0.9600 . ?
C8 H8B 0.9600 . ?
C8 H8C 0.9600 . ?

loop_
_geom_torsion_atom_site_label_1
_geom_torsion_atom_site_label_2
_geom_torsion_atom_site_label_3
_geom_torsion_atom_site_label_4
_geom_torsion
_geom_torsion_site_symmetry_1
_geom_torsion_site_symmetry_2
_geom_torsion_site_symmetry_3
_geom_torsion_site_symmetry_4
_geom_torsion_publ_flag
C3 N2 N1 C6 0.07(13) . . . . ?
C7 N2 N1 C6 179.06(8) . . . . ?
C8 O5 C5 C4 -172.56(8) . . . . ?
C8 O5 C5 C6 7.54(13) . . . . ?
C3 C4 C5 O5 -177.47(8) . . . . ?
C10 C4 C5 O5 4.55(13) . . . . ?
C3 C4 C5 C6 2.43(13) . . . . ?
C10 C4 C5 C6 -175.55(8) . . . . ?
N1 N2 C3 O3 -179.73(8) . . . . ?
C7 N2 C3 O3 1.32(13) . . . . ?
N1 N2 C3 C4 2.40(13) . . . . ?
C7 N2 C3 C4 -176.55(8) . . . . ?
C5 C4 C3 O3 178.69(9) . . . . ?
C10 C4 C3 O3 -3.25(13) . . . . ?
C5 C4 C3 N2 -3.55(12) . . . . ?
C10 C4 C3 N2 174.51(8) . . . . ?
N1 N2 C7 C11 -92.32(9) . . . . ?
C3 N2 C7 C11 86.74(10) . . . . ?
C16 C11 C7 N2 99.76(10) . . . . ?
C12 C11 C7 N2 -79.77(11) . . . . ?
N2 N1 C6 C5 -1.41(14) . . . . ?
O5 C5 C6 N1 -179.98(9) . . . . ?
C4 C5 C6 N1 0.12(14) . . . . ?
C12 C11 C16 C15 1.48(14) . . . . ?
C7 C11 C16 C15 -178.05(9) . . . . ?
C16 C11 C12 C13 -1.24(14) . . . . ?
C7 C11 C12 C13 178.29(9) . . . . ?
C13 C14 C15 C16 -0.27(15) . . . . ?
C11 C16 C15 C14 -0.74(15) . . . . ?
C5 C4 C10 O10 137.18(9) . . . . ?
C3 C4 C10 O10 -40.80(11) . . . . ?
C5 C4 C10 C21 -96.36(10) . . . . ?
C3 C4 C10 C21 85.66(10) . . . . ?
C26 C21 C10 O10 21.91(13) . . . . ?
C22 C21 C10 O10 -157.28(9) . . . . ?
C26 C21 C10 C4 -103.01(10) . . . . ?
C22 C21 C10 C4 77.80(11) . . . . ?
C15 C14 C13 C12 0.51(15) . . . . ?
C11 C12 C13 C14 0.25(15) . . . . ?
C22 C21 C26 C25 0.24(16) . . . . ?
C10 C21 C26 C25 -178.95(10) . . . . ?
C26 C21 C22 C23 -0.22(17) . . . . ?
C10 C21 C22 C23 178.99(11) . . . . ?
C21 C26 C25 C24 0.03(18) . . . . ?
C26 C25 C24 C23 -0.3(2) . . . . ?
C25 C24 C23 C22 0.4(2) . . . . ?
C21 C22 C23 C24 -0.1(2) . . . . ?
